data_1100688
loop_
_publ_author_name
'Zhao, Pu Su'
'Jian, Fang Fang'
'Xiao, Hai Lian'
'Hou, Yu Xia'

_publ_section_title
;
 A Novel Synthesis and Crystal Structure of
 2,3-Substituted-1,4-2H-tetrazolthione
;
_journal_coden_ASTM BKCSDE
_journal_issue 12
_journal_name_full 'Bulletin of the Korean Chemical Society'
_journal_page_first 1935
_journal_page_last 1936
_journal_paper_doi 10.5012/bkcs.2004.25.12.1935
_journal_volume 25
_journal_year 2004
_chemical_formula_sum 'C15 H16 N4 S'
_chemical_formula_weight 142.19
_chemical_name_systematic 2,3-bis(4-methylphenyl)tetrazolidine-5-thione
_space_group_IT_number 31
_symmetry_cell_setting orthorhombic
_symmetry_space_group_name_Hall 'P 2ac -2'
_symmetry_space_group_name_H-M 'P m n 21'
_atom_sites_solution_hydrogens geom
_atom_sites_solution_primary direct
_atom_sites_solution_secondary difmap
_cell_angle_alpha 90.00
_cell_angle_beta 90.00
_cell_angle_gamma 90.00
_cell_formula_units_Z 2
_cell_length_a 18.381(4)
_cell_length_b 6.1799(12)
_cell_length_c 6.1865(12)
_cell_measurement_reflns_used ?
_cell_measurement_temperature 293(2)
_cell_measurement_theta_max ?
_cell_measurement_theta_min ?
_cell_volume 702.7(2)
_diffrn_ambient_temperature 293(2)
_diffrn_measured_fraction_theta_full 0.892
_diffrn_measured_fraction_theta_max 0.892
_diffrn_radiation_monochromator graphite
_diffrn_radiation_source 'fine-focus sealed tube'
_diffrn_radiation_type MoK\a
_diffrn_radiation_wavelength 0.71073
_diffrn_reflns_av_R_equivalents 0.0731
_diffrn_reflns_av_sigmaI/netI 0.0808
_diffrn_reflns_limit_h_max 22
_diffrn_reflns_limit_h_min -23
_diffrn_reflns_limit_k_max 0
_diffrn_reflns_limit_k_min -7
_diffrn_reflns_limit_l_max 7
_diffrn_reflns_limit_l_min -7
_diffrn_reflns_number 2213
_diffrn_reflns_theta_full 27.44
_diffrn_reflns_theta_max 27.44
_diffrn_reflns_theta_min 3.30
_exptl_absorpt_coefficient_mu 0.226
_exptl_absorpt_correction_T_max ?
_exptl_absorpt_correction_T_min ?
_exptl_absorpt_correction_type ?
_exptl_absorpt_process_details ?
_exptl_crystal_colour ?
_exptl_crystal_density_diffrn 1.344
_exptl_crystal_density_meas ?
_exptl_crystal_density_method 'not measured'
_exptl_crystal_description ?
_exptl_crystal_F_000 300
_exptl_crystal_size_max ?
_exptl_crystal_size_mid ?
_exptl_crystal_size_min ?
_refine_diff_density_max 0.934
_refine_diff_density_min -0.454
_refine_diff_density_rms 0.138
_refine_ls_abs_structure_details 'Flack H D (1983), Acta Cryst. A39, 876-881'
_refine_ls_abs_structure_Flack 0.4(4)
_refine_ls_extinction_coef 0.35(8)
_refine_ls_extinction_expression Fc^*^=kFc[1+0.001xFc^2^\l^3^/sin(2\q)]^-1/4^
_refine_ls_extinction_method SHELXL
_refine_ls_goodness_of_fit_ref 1.219
_refine_ls_hydrogen_treatment mixed
_refine_ls_matrix_type full
_refine_ls_number_parameters 95
_refine_ls_number_reflns 1310
_refine_ls_number_restraints 1
_refine_ls_restrained_S_all 1.218
_refine_ls_R_factor_all 0.1207
_refine_ls_R_factor_gt 0.1089
_refine_ls_shift/su_max 0.082
_refine_ls_shift/su_mean 0.017
_refine_ls_structure_factor_coef Fsqd
_refine_ls_weighting_details 'calc w=1/[\s^2^(Fo^2^)+(0.2000P)^2^+0.0000P] where P=(Fo^2^+2Fc^2^)/3'
_refine_ls_weighting_scheme calc
_refine_ls_wR_factor_gt 0.3064
_refine_ls_wR_factor_ref 0.3127
_reflns_number_gt 1036
_reflns_number_total 1310
_reflns_threshold_expression >2sigma(I)
_cod_depositor_comments
;
The following automatic conversions were performed:
'_symmetry_cell_setting' value 'Orthorhombic' changed to 'orthorhombic'
according to '/home/saulius/struct/CIF-dictionaries/cif_core.dic'
dictionary named 'cif_core.dic' version 2.4.1 from 2010-06-29.

Automatic conversion script
Id: cif_fix_enum 1527 2010-12-29 10:47:43Z saulius 

    Determined systematic IUPAC name of this compound from PubMed
    entry
    https://pubchem.ncbi.nlm.nih.gov/compound/73849486?from=summary#section=Identification

    Saulius Gra\<zulis
    2014-10-30
;
_cod_original_sg_symbol_H-M Pmn2(1)
_cod_original_formula_sum 'C7.50 H8 N2 S0.50'
_cod_database_code 1100688
_chemical_name_iupac 2,3-bis(4-methylphenyl)tetrazolidine-5-thione

loop_
_symmetry_equiv_pos_as_xyz
'x, y, z'
'-x+1/2, -y, z+1/2'
'-x, y, z'
'x+1/2, -y, z+1/2'

loop_
_atom_site_label
_atom_site_type_symbol
_atom_site_fract_x
_atom_site_fract_y
_atom_site_fract_z
_atom_site_U_iso_or_equiv
_atom_site_adp_type
_atom_site_occupancy
_atom_site_symmetry_multiplicity
_atom_site_calc_flag
_atom_site_refinement_flags
_atom_site_disorder_assembly
_atom_site_disorder_group
S1 S 0.0000 1.1710(4) 0.2148(4) 0.0605(10) Uani 1 2 d S . .
N1 N 0.0363(3) 0.7481(8) 0.6423(9) 0.0418(13) Uani 1 1 d . . .
N2 N 0.0610(3) 0.8900(10) 0.5024(10) 0.0498(15) Uani 1 1 d . . .
H2A H 0.1057 0.9192 0.4737 0.060 Uiso 1 1 calc R . .
C1 C 0.0815(4) 0.6119(12) 0.7721(11) 0.0486(18) Uani 1 1 d . . .
C2 C 0.1045(4) 0.6897(11) 0.9709(13) 0.0504(19) Uani 1 1 d . . .
H2B H 0.0898 0.8254 1.0194 0.060 Uiso 1 1 calc R . .
C3 C 0.1504(4) 0.5586(12) 1.0976(13) 0.057(2) Uani 1 1 d . . .
H3A H 0.1657 0.6059 1.2329 0.068 Uiso 1 1 calc R . .
C4 C 0.1732(5) 0.3545(12) 1.0182(15) 0.059(2) Uani 1 1 d . . .
C5 C 0.1504(4) 0.2861(13) 0.8177(14) 0.056(2) Uani 1 1 d . . .
H5A H 0.1670 0.1545 0.7640 0.067 Uiso 1 1 calc R . .
C6 C 0.1030(4) 0.4097(11) 0.6939(15) 0.0556(18) Uani 1 1 d . . .
H6A H 0.0860 0.3590 0.5617 0.067 Uiso 1 1 calc R . .
C7 C 0.2212(5) 0.2136(15) 1.1530(17) 0.074(3) Uani 1 1 d . . .
H7A H 0.2321 0.2855 1.2866 0.111 Uiso 1 1 calc R . .
H7B H 0.2656 0.1851 1.0763 0.111 Uiso 1 1 calc R . .
H7C H 0.1968 0.0794 1.1825 0.111 Uiso 1 1 calc R . .
C8 C 0.0000 0.9821(19) 0.4114(17) 0.054(3) Uani 1 2 d S . .

loop_
_atom_site_aniso_label
_atom_site_aniso_U_11
_atom_site_aniso_U_22
_atom_site_aniso_U_33
_atom_site_aniso_U_23
_atom_site_aniso_U_13
_atom_site_aniso_U_12
S1 0.0667(18) 0.0672(16) 0.0477(16) 0.0175(13) 0.000 0.000
N1 0.038(2) 0.050(3) 0.037(3) 0.013(2) 0.001(2) 0.007(2)
N2 0.043(3) 0.059(3) 0.047(4) 0.018(3) 0.004(3) 0.002(3)
C1 0.042(4) 0.065(4) 0.039(4) 0.007(3) 0.007(3) 0.003(3)
C2 0.051(4) 0.064(4) 0.037(4) -0.002(3) -0.001(3) -0.001(3)
C3 0.061(5) 0.066(4) 0.043(4) -0.004(3) -0.004(4) 0.000(3)
C4 0.053(4) 0.067(4) 0.056(5) 0.005(4) -0.015(4) -0.001(3)
C5 0.053(5) 0.061(4) 0.053(4) -0.004(4) 0.002(4) 0.001(3)
C6 0.063(4) 0.057(3) 0.047(4) 0.004(4) -0.005(4) -0.001(3)
C7 0.074(6) 0.073(5) 0.075(7) 0.015(4) -0.010(5) 0.019(4)
C8 0.055(6) 0.077(7) 0.029(5) 0.014(5) 0.000 0.000

loop_
_atom_type_symbol
_atom_type_description
_atom_type_scat_dispersion_real
_atom_type_scat_dispersion_imag
_atom_type_scat_source
C C 0.0033 0.0016 'International Tables Vol C Tables 4.2.6.8 and 6.1.1.4'
H H 0.0000 0.0000 'International Tables Vol C Tables 4.2.6.8 and 6.1.1.4'
N N 0.0061 0.0033 'International Tables Vol C Tables 4.2.6.8 and 6.1.1.4'
S S 0.1246 0.1234 'International Tables Vol C Tables 4.2.6.8 and 6.1.1.4'

loop_
_geom_angle_atom_site_label_1
_geom_angle_atom_site_label_2
_geom_angle_atom_site_label_3
_geom_angle
_geom_angle_site_symmetry_1
_geom_angle_site_symmetry_3
_geom_angle_publ_flag
N2 N1 N1 110.2(3) . 3 ?
N2 N1 C1 124.2(5) . . ?
N1 N1 C1 125.6(3) 3 . ?
N1 N2 C8 105.3(6) . . ?
C2 C1 C6 122.1(7) . . ?
C2 C1 N1 118.1(6) . . ?
C6 C1 N1 119.7(7) . . ?
C1 C2 C3 118.5(7) . . ?
C2 C3 C4 119.7(7) . . ?
C5 C4 C3 119.7(7) . . ?
C5 C4 C7 120.3(8) . . ?
C3 C4 C7 120.0(8) . . ?
C6 C5 C4 121.3(7) . . ?
C5 C6 C1 118.6(8) . . ?
N2 C8 N2 108.9(8) 3 . ?
N2 C8 S1 125.5(4) 3 . ?
N2 C8 S1 125.5(4) . . ?

loop_
_geom_bond_atom_site_label_1
_geom_bond_atom_site_label_2
_geom_bond_distance
_geom_bond_site_symmetry_2
_geom_bond_publ_flag
S1 C8 1.686(10) . ?
N1 N2 1.313(8) . ?
N1 N1 1.333(11) 3 ?
N1 C1 1.430(8) . ?
N2 C8 1.377(8) . ?
C1 C2 1.386(11) . ?
C1 C6 1.397(10) . ?
C2 C3 1.409(10) . ?
C3 C4 1.417(11) . ?
C4 C5 1.376(12) . ?
C4 C7 1.495(11) . ?
C5 C6 1.389(11) . ?
C8 N2 1.377(8) 3 ?
